data_7013631
loop_
_publ_author_name
'Gregorio S\'anchez'
'Joaqu\'in Garc\'ia'
'David Meseguer'
'Jos\'e L. Serrano'
'Luis Garc\'ia'
'Jos\'e P\'erez'
'Gregorio L\'opez'

_publ_section_title
;
 Synthesis and characterisation of cyclometallated palladium(II)
 complexes with phosphine--carboxylate and phosphine--amide ligands
;
_journal_issue 24
_journal_name_full 'Dalton Trans.'
_journal_page_first 4709
_journal_page_last 4717
_journal_paper_doi 10.1039/b310843k
_journal_year 2003
_chemical_formula_moiety 'C35 H30 Cl N2 O P Pd, C H4 O'
_chemical_formula_sum 'C36 H34 Cl N2 O2 P Pd'
_chemical_formula_weight 699.47
_chemical_name_systematic
;
?
;
_space_group_IT_number 14
_symmetry_cell_setting monoclinic
_symmetry_space_group_name_Hall '-P 2yn'
_symmetry_space_group_name_H-M 'P 1 21/n 1'
_atom_sites_solution_hydrogens geom
_atom_sites_solution_primary direct
_atom_sites_solution_secondary difmap
_audit_creation_method SHELXL-97
_cell_angle_alpha 90.00
_cell_angle_beta 93.8840(10)
_cell_angle_gamma 90.00
_cell_formula_units_Z 4
_cell_length_a 14.2424(7)
_cell_length_b 10.5660(5)
_cell_length_c 21.5403(10)
_cell_measurement_temperature 100(2)
_cell_volume 3234.1(3)
_computing_structure_refinement 'SHELXL-97 (Sheldrick, 1997)'
_computing_structure_solution 'SHELXS-97 (Sheldrick, 1990)'
_diffrn_ambient_temperature 100(2)
_diffrn_measured_fraction_theta_full 0.000
_diffrn_measured_fraction_theta_max 0.917
_diffrn_radiation_monochromator graphite
_diffrn_radiation_source 'fine-focus sealed tube'
_diffrn_radiation_type MoK\a
_diffrn_radiation_wavelength 0.71073
_diffrn_reflns_av_R_equivalents 0.0176
_diffrn_reflns_av_sigmaI/netI 0.0224
_diffrn_reflns_limit_h_max 18
_diffrn_reflns_limit_h_min -15
_diffrn_reflns_limit_k_max 13
_diffrn_reflns_limit_k_min -9
_diffrn_reflns_limit_l_max 28
_diffrn_reflns_limit_l_min -25
_diffrn_reflns_number 19748
_diffrn_reflns_theta_full 0.50
_diffrn_reflns_theta_max 28.14
_diffrn_reflns_theta_min 1.66
_exptl_absorpt_coefficient_mu 0.741
_exptl_absorpt_correction_T_max 0.9164
_exptl_absorpt_correction_T_min 0.8600
_exptl_absorpt_correction_type SADABS
_exptl_crystal_colour colourless
_exptl_crystal_density_diffrn 1.437
_exptl_crystal_density_method 'not measured'
_exptl_crystal_description prism
_exptl_crystal_F_000 1432
_exptl_crystal_size_max 0.21
_exptl_crystal_size_mid 0.15
_exptl_crystal_size_min 0.12
_refine_diff_density_max 1.966
_refine_diff_density_min -0.591
_refine_diff_density_rms 0.111
_refine_ls_extinction_method none
_refine_ls_goodness_of_fit_ref 1.077
_refine_ls_hydrogen_treatment mixed
_refine_ls_matrix_type full
_refine_ls_number_parameters 375
_refine_ls_number_reflns 7253
_refine_ls_number_restraints 0
_refine_ls_restrained_S_all 1.077
_refine_ls_R_factor_all 0.0412
_refine_ls_R_factor_gt 0.0389
_refine_ls_shift/su_max 0.000
_refine_ls_shift/su_mean 0.000
_refine_ls_structure_factor_coef Fsqd
_refine_ls_weighting_details 'calc w=1/[\s^2^(Fo^2^)+(0.0594P)^2^+7.6238P] where P=(Fo^2^+2Fc^2^)/3'
_refine_ls_weighting_scheme calc
_refine_ls_wR_factor_gt 0.1094
_refine_ls_wR_factor_ref 0.1113
_reflns_number_gt 6863
_reflns_number_total 7253
_reflns_threshold_expression >2sigma(I)
_cod_data_source_file b310843k.txt
_cod_data_source_block compound_3a
_cod_original_sg_symbol_H-M P21/n
_cod_database_code 7013631

loop_
_symmetry_equiv_pos_as_xyz
'x, y, z'
'-x+1/2, y+1/2, -z+1/2'
'-x, -y, -z'
'x-1/2, -y-1/2, z-1/2'

loop_
_atom_site_label
_atom_site_type_symbol
_atom_site_fract_x
_atom_site_fract_y
_atom_site_fract_z
_atom_site_U_iso_or_equiv
_atom_site_adp_type
_atom_site_occupancy
_atom_site_symmetry_multiplicity
_atom_site_calc_flag
_atom_site_refinement_flags
_atom_site_disorder_assembly
_atom_site_disorder_group
Pd1 Pd 0.867548(13) 0.773571(19) 0.091015(9) 0.01134(8) Uani 1 1 d . . .
P1 P 0.91771(5) 0.72730(6) 0.19014(3) 0.01140(14) Uani 1 1 d . . .
Cl1 Cl 0.95041(4) 0.97032(6) 0.09107(3) 0.01558(14) Uani 1 1 d . . .
O1 O 1.21497(15) 0.7181(2) 0.20923(10) 0.0205(4) Uani 1 1 d . . .
N1 N 1.12013(17) 0.7703(2) 0.12391(12) 0.0161(5) Uani 1 1 d . . .
H1 H 1.0689 0.8109 0.1103 0.019 Uiso 1 1 calc R . .
N2 N 0.82040(16) 0.8013(2) -0.00230(11) 0.0150(5) Uani 1 1 d . . .
C14 C 0.82030(19) 0.7117(3) 0.24091(13) 0.0144(5) Uani 1 1 d . . .
C1 C 0.99137(18) 0.8512(3) 0.22834(12) 0.0124(5) Uani 1 1 d . . .
C15 C 0.7406(2) 0.7866(3) 0.22697(14) 0.0177(6) Uani 1 1 d . . .
H15 H 0.7385 0.8411 0.1918 0.021 Uiso 1 1 calc R . .
C23 C 0.78010(18) 0.6235(3) 0.08197(12) 0.0139(5) Uani 1 1 d . . .
C7 C 1.1466(2) 0.7750(3) 0.18473(14) 0.0157(5) Uani 1 1 d . . .
C30 C 0.7045(2) 0.7246(3) -0.08102(14) 0.0172(6) Uani 1 1 d . . .
C16 C 0.6644(2) 0.7819(3) 0.26425(15) 0.0217(6) Uani 1 1 d . . .
H16 H 0.6112 0.8345 0.2551 0.026 Uiso 1 1 calc R . .
C21 C 1.2623(2) 0.7720(3) 0.06549(18) 0.0303(8) Uani 1 1 d . . .
H21A H 1.3010 0.7848 0.1044 0.046 Uiso 1 1 calc R . .
H21B H 1.2452 0.8543 0.0471 0.046 Uiso 1 1 calc R . .
H21C H 1.2981 0.7234 0.0364 0.046 Uiso 1 1 calc R . .
C5 C 1.13817(19) 0.9629(3) 0.25135(12) 0.0158(5) Uani 1 1 d . . .
H5 H 1.2043 0.9684 0.2486 0.019 Uiso 1 1 calc R . .
C34 C 0.7504(2) 0.7188(3) -0.02144(13) 0.0146(5) Uani 1 1 d . . .
C29 C 0.6297(2) 0.6369(3) -0.09586(13) 0.0203(6) Uani 1 1 d . . .
H29 H 0.5950 0.6419 -0.1350 0.024 Uiso 1 1 calc R . .
C13 C 0.99400(19) 0.5002(3) 0.15029(13) 0.0166(5) Uani 1 1 d . . .
H13 H 0.9602 0.5173 0.1117 0.020 Uiso 1 1 calc R . .
C35 C 0.72845(19) 0.6249(3) 0.02291(12) 0.0141(5) Uani 1 1 d . . .
C24 C 0.75911(19) 0.5268(3) 0.12231(13) 0.0158(5) Uani 1 1 d . . .
H24 H 0.7926 0.5213 0.1619 0.019 Uiso 1 1 calc R . .
C2 C 0.94671(19) 0.9440(3) 0.26205(12) 0.0145(5) Uani 1 1 d . . .
H2 H 0.8809 0.9377 0.2664 0.017 Uiso 1 1 calc R . .
C3 C 0.9964(2) 1.0454(3) 0.28936(13) 0.0167(5) Uani 1 1 d . . .
H3 H 0.9644 1.1080 0.3115 0.020 Uiso 1 1 calc R . .
C19 C 0.8219(2) 0.6303(3) 0.29185(14) 0.0194(6) Uani 1 1 d . . .
H19 H 0.8755 0.5789 0.3018 0.023 Uiso 1 1 calc R . .
C11 C 1.0986(2) 0.3659(3) 0.21332(15) 0.0224(6) Uani 1 1 d . . .
H11 H 1.1364 0.2919 0.2179 0.027 Uiso 1 1 calc R . .
C8 C 0.98775(18) 0.5837(3) 0.20008(13) 0.0139(5) Uani 1 1 d . . .
C26 C 0.6378(2) 0.4402(3) 0.04923(13) 0.0178(6) Uani 1 1 d . . .
H26 H 0.5901 0.3793 0.0394 0.021 Uiso 1 1 calc R . .
C31 C 0.7369(2) 0.8141(3) -0.12322(13) 0.0197(6) Uani 1 1 d . . .
H31 H 0.7083 0.8202 -0.1643 0.024 Uiso 1 1 calc R . .
C17 C 0.6664(2) 0.7002(3) 0.31483(15) 0.0240(6) Uani 1 1 d . . .
H17 H 0.6143 0.6963 0.3401 0.029 Uiso 1 1 calc R . .
C4 C 1.0925(2) 1.0549(3) 0.28419(13) 0.0169(5) Uani 1 1 d . . .
H4 H 1.1269 1.1236 0.3029 0.020 Uiso 1 1 calc R . .
C27 C 0.65711(19) 0.5360(3) 0.00603(13) 0.0161(5) Uani 1 1 d . . .
C9 C 1.03813(19) 0.5573(3) 0.25673(13) 0.0176(5) Uani 1 1 d . . .
H9 H 1.0352 0.6140 0.2908 0.021 Uiso 1 1 calc R . .
C6 C 1.08883(18) 0.8626(3) 0.22242(12) 0.0133(5) Uani 1 1 d . . .
C33 C 0.8494(2) 0.8855(3) -0.04244(13) 0.0180(6) Uani 1 1 d . . .
H33 H 0.8980 0.9428 -0.0291 0.022 Uiso 1 1 calc R . .
C12 C 1.0496(2) 0.3919(3) 0.15693(15) 0.0217(6) Uani 1 1 d . . .
H12 H 1.0540 0.3358 0.1228 0.026 Uiso 1 1 calc R . .
C28 C 0.6079(2) 0.5461(3) -0.05415(14) 0.0204(6) Uani 1 1 d . . .
H28 H 0.5587 0.4880 -0.0653 0.025 Uiso 1 1 calc R . .
C20 C 1.1734(2) 0.6997(3) 0.07887(14) 0.0204(6) Uani 1 1 d . . .
H20 H 1.1921 0.6161 0.0976 0.024 Uiso 1 1 calc R . .
C32 C 0.8104(2) 0.8925(3) -0.10414(14) 0.0212(6) Uani 1 1 d . . .
H32 H 0.8347 0.9510 -0.1325 0.025 Uiso 1 1 calc R . .
C25 C 0.68902(19) 0.4364(3) 0.10568(13) 0.0166(5) Uani 1 1 d . . .
H25 H 0.6768 0.3709 0.1343 0.020 Uiso 1 1 calc R . .
C10 C 1.0923(2) 0.4482(3) 0.26315(14) 0.0211(6) Uani 1 1 d . . .
H10 H 1.1252 0.4297 0.3019 0.025 Uiso 1 1 calc R . .
C18 C 0.7444(2) 0.6242(3) 0.32842(15) 0.0241(6) Uani 1 1 d . . .
H18 H 0.7453 0.5678 0.3628 0.029 Uiso 1 1 calc R . .
C22 C 1.11106(17) 0.6761(3) 0.01980(11) 0.0314(7) Uani 1 1 d . . .
H22A H 1.0547 0.6295 0.0301 0.047 Uiso 1 1 calc R . .
H22B H 1.1458 0.6262 -0.0094 0.047 Uiso 1 1 calc R . .
H22C H 1.0926 0.7572 0.0007 0.047 Uiso 1 1 calc R . .
O2A O 0.54279(17) 0.8169(3) 0.09786(11) 0.0433(11) Uiso 0.728(6) 1 d PR A 1
H2A H 0.5149 0.8527 0.1261 0.065 Uiso 0.728(6) 1 calc PR A 1
C36A C 0.55379(17) 0.9014(3) 0.04996(11) 0.109(4) Uiso 0.728(6) 1 d PR A 1
H36A H 0.5222 0.9811 0.0588 0.163 Uiso 0.728(6) 1 calc PR A 1
H36B H 0.5261 0.8657 0.0109 0.163 Uiso 0.728(6) 1 calc PR A 1
H36C H 0.6210 0.9172 0.0462 0.163 Uiso 0.728(6) 1 calc PR A 1
O2B O 0.56559(17) 1.0904(3) 0.06556(11) 0.0173(19) Uiso 0.272(6) 1 d PR A 2
H2B H 0.6118 1.0654 0.0466 0.026 Uiso 0.272(6) 1 calc PR A 2
C36B C 0.49439(17) 1.0106(3) 0.05506(11) 0.040(3) Uiso 0.272(6) 1 d PR A 2
H36D H 0.5040 0.9363 0.0820 0.061 Uiso 0.272(6) 1 calc PR A 2
H36E H 0.4910 0.9839 0.0114 0.061 Uiso 0.272(6) 1 calc PR A 2
H36F H 0.4355 1.0526 0.0641 0.061 Uiso 0.272(6) 1 calc PR A 2

loop_
_atom_site_aniso_label
_atom_site_aniso_U_11
_atom_site_aniso_U_22
_atom_site_aniso_U_33
_atom_site_aniso_U_23
_atom_site_aniso_U_13
_atom_site_aniso_U_12
Pd1 0.01115(12) 0.01196(12) 0.01069(12) 0.00100(7) -0.00088(7) -0.00135(7)
P1 0.0107(3) 0.0118(3) 0.0115(3) 0.0000(2) -0.0002(2) -0.0003(2)
Cl1 0.0169(3) 0.0144(3) 0.0152(3) 0.0005(2) -0.0001(2) -0.0032(2)
O1 0.0146(10) 0.0237(11) 0.0228(11) -0.0003(8) -0.0021(8) 0.0042(8)
N1 0.0135(11) 0.0182(12) 0.0170(12) -0.0004(9) 0.0028(9) 0.0026(9)
N2 0.0136(11) 0.0173(11) 0.0140(11) 0.0007(9) -0.0007(8) -0.0018(9)
C14 0.0150(13) 0.0123(12) 0.0163(13) -0.0030(10) 0.0030(10) -0.0027(10)
C1 0.0132(12) 0.0132(12) 0.0104(11) 0.0009(10) -0.0019(9) -0.0014(10)
C15 0.0148(13) 0.0195(14) 0.0185(13) -0.0017(11) -0.0004(10) -0.0038(10)
C23 0.0120(12) 0.0154(12) 0.0145(12) -0.0013(10) 0.0010(10) -0.0013(10)
C7 0.0135(13) 0.0153(13) 0.0184(14) -0.0003(10) 0.0019(10) -0.0038(10)
C30 0.0177(13) 0.0182(14) 0.0153(13) -0.0018(10) -0.0005(11) 0.0019(11)
C16 0.0156(14) 0.0220(15) 0.0279(16) -0.0077(12) 0.0039(12) -0.0014(11)
C21 0.0262(17) 0.0314(18) 0.0352(19) -0.0098(14) 0.0153(14) -0.0024(13)
C5 0.0147(12) 0.0187(14) 0.0137(12) 0.0030(10) -0.0007(10) -0.0016(10)
C34 0.0146(13) 0.0143(13) 0.0147(13) -0.0021(10) 0.0007(10) 0.0008(10)
C29 0.0206(14) 0.0216(15) 0.0175(14) -0.0040(11) -0.0058(11) 0.0007(11)
C13 0.0155(12) 0.0166(13) 0.0180(13) 0.0008(11) 0.0027(10) 0.0009(10)
C35 0.0141(12) 0.0149(12) 0.0131(12) -0.0018(10) 0.0002(10) -0.0001(10)
C24 0.0167(13) 0.0162(13) 0.0144(13) -0.0009(10) 0.0001(10) -0.0004(10)
C2 0.0132(12) 0.0162(13) 0.0139(12) 0.0008(10) 0.0003(9) 0.0006(10)
C3 0.0204(13) 0.0150(13) 0.0143(12) -0.0008(10) -0.0019(10) 0.0019(11)
C19 0.0222(14) 0.0165(13) 0.0201(14) -0.0001(11) 0.0051(11) -0.0005(11)
C11 0.0155(13) 0.0182(14) 0.0339(17) 0.0083(12) 0.0044(12) 0.0034(11)
C8 0.0110(11) 0.0133(12) 0.0173(13) 0.0024(10) 0.0012(9) 0.0001(10)
C26 0.0173(13) 0.0148(13) 0.0214(14) -0.0050(11) 0.0030(11) -0.0046(10)
C31 0.0247(14) 0.0206(14) 0.0134(13) 0.0009(11) -0.0013(11) 0.0021(12)
C17 0.0237(15) 0.0206(14) 0.0293(16) -0.0075(13) 0.0139(13) -0.0067(12)
C4 0.0214(14) 0.0150(13) 0.0138(12) 0.0012(10) -0.0027(10) -0.0040(11)
C27 0.0151(13) 0.0173(13) 0.0159(13) -0.0043(10) 0.0014(10) -0.0017(10)
C9 0.0155(13) 0.0193(14) 0.0179(13) 0.0025(11) 0.0000(10) -0.0018(11)
C6 0.0152(12) 0.0143(12) 0.0099(11) 0.0014(10) -0.0019(9) 0.0011(10)
C33 0.0200(13) 0.0181(13) 0.0154(13) 0.0014(11) -0.0021(10) -0.0039(11)
C12 0.0196(14) 0.0177(14) 0.0285(16) -0.0010(12) 0.0064(12) 0.0024(11)
C28 0.0180(13) 0.0207(14) 0.0221(14) -0.0057(12) -0.0023(11) -0.0033(11)
C20 0.0209(14) 0.0199(14) 0.0213(14) -0.0049(12) 0.0074(11) 0.0016(11)
C32 0.0265(15) 0.0205(14) 0.0163(14) 0.0055(11) 0.0006(11) -0.0015(12)
C25 0.0188(13) 0.0130(12) 0.0186(13) -0.0001(10) 0.0062(10) -0.0016(10)
C10 0.0160(13) 0.0224(15) 0.0243(15) 0.0083(12) -0.0027(11) 0.0003(11)
C18 0.0324(16) 0.0182(14) 0.0233(15) 0.0007(12) 0.0125(13) -0.0043(13)
C22 0.0317(17) 0.041(2) 0.0215(16) -0.0092(15) 0.0044(13) -0.0008(15)

loop_
_atom_type_symbol
_atom_type_description
_atom_type_scat_dispersion_real
_atom_type_scat_dispersion_imag
_atom_type_scat_source
C C 0.0033 0.0016 'International Tables Vol C Tables 4.2.6.8 and 6.1.1.4'
H H 0.0000 0.0000 'International Tables Vol C Tables 4.2.6.8 and 6.1.1.4'
Cl Cl 0.1484 0.1585 'International Tables Vol C Tables 4.2.6.8 and 6.1.1.4'
N N 0.0061 0.0033 'International Tables Vol C Tables 4.2.6.8 and 6.1.1.4'
O O 0.0106 0.0060 'International Tables Vol C Tables 4.2.6.8 and 6.1.1.4'
Pd Pd -0.9988 1.0072 'International Tables Vol C Tables 4.2.6.8 and 6.1.1.4'
P P 0.1023 0.0942 'International Tables Vol C Tables 4.2.6.8 and 6.1.1.4'

loop_
_geom_angle_atom_site_label_1
_geom_angle_atom_site_label_2
_geom_angle_atom_site_label_3
_geom_angle
_geom_angle_site_symmetry_1
_geom_angle_site_symmetry_3
_geom_angle_publ_flag
C23 Pd1 N2 82.05(10) . . ?
C23 Pd1 P1 94.29(8) . . ?
N2 Pd1 P1 175.53(7) . . ?
C23 Pd1 Cl1 170.08(8) . . ?
N2 Pd1 Cl1 90.29(7) . . ?
P1 Pd1 Cl1 93.63(2) . . ?
C8 P1 C14 106.61(12) . . ?
C8 P1 C1 104.46(12) . . ?
C14 P1 C1 103.27(12) . . ?
C8 P1 Pd1 115.30(9) . . ?
C14 P1 Pd1 112.35(9) . . ?
C1 P1 Pd1 113.80(9) . . ?
C7 N1 C20 122.6(2) . . ?
C33 N2 C34 119.0(2) . . ?
C33 N2 Pd1 128.71(19) . . ?
C34 N2 Pd1 112.32(18) . . ?
C19 C14 C15 119.2(3) . . ?
C19 C14 P1 123.6(2) . . ?
C15 C14 P1 117.2(2) . . ?
C2 C1 C6 118.2(2) . . ?
C2 C1 P1 117.8(2) . . ?
C6 C1 P1 123.8(2) . . ?
C16 C15 C14 120.5(3) . . ?
C24 C23 C35 116.5(2) . . ?
C24 C23 Pd1 132.6(2) . . ?
C35 C23 Pd1 110.87(19) . . ?
O1 C7 N1 124.2(3) . . ?
O1 C7 C6 120.8(3) . . ?
N1 C7 C6 114.9(2) . . ?
C34 C30 C31 117.8(3) . . ?
C34 C30 C29 118.0(3) . . ?
C31 C30 C29 124.1(3) . . ?
C17 C16 C15 119.9(3) . . ?
C4 C5 C6 121.3(3) . . ?
N2 C34 C30 122.3(3) . . ?
N2 C34 C35 115.5(2) . . ?
C30 C34 C35 122.2(3) . . ?
C28 C29 C30 120.5(3) . . ?
C12 C13 C8 120.4(3) . . ?
C27 C35 C23 122.8(3) . . ?
C27 C35 C34 118.5(2) . . ?
C23 C35 C34 118.7(2) . . ?
C23 C24 C25 121.3(3) . . ?
C3 C2 C1 121.5(2) . . ?
C4 C3 C2 119.9(3) . . ?
C14 C19 C18 120.0(3) . . ?
C12 C11 C10 119.8(3) . . ?
C13 C8 C9 119.2(3) . . ?
C13 C8 P1 119.9(2) . . ?
C9 C8 P1 120.9(2) . . ?
C25 C26 C27 119.2(3) . . ?
C32 C31 C30 119.1(3) . . ?
C18 C17 C16 119.9(3) . . ?
C3 C4 C5 119.3(3) . . ?
C35 C27 C26 118.3(3) . . ?
C35 C27 C28 118.8(3) . . ?
C26 C27 C28 122.9(3) . . ?
C10 C9 C8 120.0(3) . . ?
C5 C6 C1 119.6(3) . . ?
C5 C6 C7 115.4(2) . . ?
C1 C6 C7 124.9(2) . . ?
N2 C33 C32 122.1(3) . . ?
C11 C12 C13 120.1(3) . . ?
C29 C28 C27 121.9(3) . . ?
N1 C20 C21 110.0(2) . . ?
N1 C20 C22 109.6(2) . . ?
C21 C20 C22 111.7(3) . . ?
C31 C32 C33 119.6(3) . . ?
C26 C25 C24 121.9(3) . . ?
C9 C10 C11 120.5(3) . . ?
C17 C18 C19 120.4(3) . . ?

loop_
_geom_bond_atom_site_label_1
_geom_bond_atom_site_label_2
_geom_bond_distance
_geom_bond_site_symmetry_2
_geom_bond_publ_flag
Pd1 C23 2.017(3) . ?
Pd1 N2 2.096(2) . ?
Pd1 P1 2.2586(7) . ?
Pd1 Cl1 2.3905(7) . ?
P1 C8 1.820(3) . ?
P1 C14 1.831(3) . ?
P1 C1 1.837(3) . ?
O1 C7 1.232(4) . ?
N1 C7 1.339(4) . ?
N1 C20 1.474(4) . ?
N2 C33 1.325(4) . ?
N2 C34 1.366(4) . ?
C14 C19 1.393(4) . ?
C14 C15 1.399(4) . ?
C1 C2 1.398(4) . ?
C1 C6 1.408(4) . ?
C15 C16 1.394(4) . ?
C23 C24 1.387(4) . ?
C23 C35 1.426(4) . ?
C7 C6 1.511(4) . ?
C30 C34 1.401(4) . ?
C30 C31 1.411(4) . ?
C30 C29 1.432(4) . ?
C16 C17 1.389(5) . ?
C21 C20 1.523(4) . ?
C5 C4 1.389(4) . ?
C5 C6 1.395(4) . ?
C34 C35 1.427(4) . ?
C29 C28 1.364(4) . ?
C13 C12 1.394(4) . ?
C13 C8 1.396(4) . ?
C35 C27 1.413(4) . ?
C24 C25 1.410(4) . ?
C2 C3 1.392(4) . ?
C3 C4 1.385(4) . ?
C19 C18 1.400(4) . ?
C11 C12 1.387(4) . ?
C11 C10 1.389(5) . ?
C8 C9 1.401(4) . ?
C26 C25 1.375(4) . ?
C26 C27 1.414(4) . ?
C31 C32 1.375(4) . ?
C17 C18 1.385(5) . ?
C27 C28 1.435(4) . ?
C9 C10 1.388(4) . ?
C33 C32 1.407(4) . ?
C20 C22 1.522(4) . ?
O2A C36A 1.3814 . ?
O2B C36B 1.3264 . ?
